data_7013011
loop_
_publ_author_name
'Dove, Andrew P.'
'Gibson, Vernon C.'
'Hormnirun, Pimpa'
'Marshall, Edward L.'
'Segal, John A.'
'White, Andrew J. P.'
'Williams, David J.'

_publ_section_title
;
 Low coordinate magnesium chemistry supported by a bulky ?-diketiminate
 ligand
;
_journal_issue 15
_journal_name_full 'Dalton Transactions'
_journal_page_first 3088
_journal_paper_doi 10.1039/b303550f
_journal_year 2003
_chemical_formula_sum 'C39 H56 Mg N2 O'
_chemical_formula_weight 593.17
_chemical_name_systematic
; 
? 
;
_space_group_IT_number 11
_symmetry_cell_setting monoclinic
_symmetry_space_group_name_Hall '-P 2yb'
_symmetry_space_group_name_H-M 'P 1 21/m 1'
_atom_sites_solution_hydrogens geom
_atom_sites_solution_primary direct
_atom_sites_solution_secondary difmap
_audit_creation_method SHELXL
_cell_angle_alpha 90.00
_cell_angle_beta 112.124(5)
_cell_angle_gamma 90.00
_cell_formula_units_Z 2
_cell_length_a 9.3526(6)
_cell_length_b 19.746(2)
_cell_length_c 10.4848(6)
_cell_measurement_reflns_used 48
_cell_measurement_temperature 203(2)
_cell_measurement_theta_max 27.89
_cell_measurement_theta_min 11.12
_cell_volume 1793.7(2)
_computing_cell_refinement 'Siemens XSCANS'
_computing_data_collection 'Siemens XSCANS'
_computing_data_reduction 'Siemens SHELXTL'
_computing_molecular_graphics 'Siemens SHELXTL'
_computing_publication_material 'Siemens SHELXTL'
_computing_structure_refinement 'SHELXL-93 (Sheldrick, 1993)'
_computing_structure_solution 'SHELXS-86 (Sheldrick, 1990)'
_diffrn_ambient_temperature 203(2)
_diffrn_measurement_device 'Siemens P4'
_diffrn_measurement_method '\w scans'
_diffrn_radiation_monochromator graphite
_diffrn_radiation_source 'fine-focus sealed tube'
_diffrn_radiation_type CuK\a
_diffrn_radiation_wavelength 1.54178
_diffrn_reflns_av_R_equivalents 0.0530
_diffrn_reflns_av_sigmaI/netI 0.0456
_diffrn_reflns_limit_h_max 10
_diffrn_reflns_limit_h_min 0
_diffrn_reflns_limit_k_max 0
_diffrn_reflns_limit_k_min -22
_diffrn_reflns_limit_l_max 10
_diffrn_reflns_limit_l_min -11
_diffrn_reflns_number 2946
_diffrn_reflns_theta_max 59.98
_diffrn_reflns_theta_min 4.48
_diffrn_standards_interval_count 97
_diffrn_standards_number 3
_exptl_absorpt_coefficient_mu 0.647
_exptl_absorpt_correction_type none
_exptl_crystal_colour Colourless
_exptl_crystal_density_diffrn 1.098
_exptl_crystal_description plates
_exptl_crystal_F_000 648
_exptl_crystal_size_max 0.47
_exptl_crystal_size_mid 0.40
_exptl_crystal_size_min 0.07
_refine_diff_density_max 0.309
_refine_diff_density_min -0.325
_refine_diff_density_rms 0.046
_refine_ls_extinction_coef 0.0015(5)
_refine_ls_extinction_expression Fc^*^=kFc[1+0.001xFc^2^\l^3^/sin(2\q)]^-1/4^
_refine_ls_extinction_method SHELXL
_refine_ls_goodness_of_fit_all 1.044
_refine_ls_goodness_of_fit_obs 1.083
_refine_ls_matrix_type full
_refine_ls_number_parameters 224
_refine_ls_number_reflns 2563
_refine_ls_number_restraints 0
_refine_ls_restrained_S_all 1.068
_refine_ls_restrained_S_obs 1.083
_refine_ls_R_factor_all 0.0760
_refine_ls_R_factor_obs 0.0567
_refine_ls_shift/esd_max 0.000
_refine_ls_shift/esd_mean 0.000
_refine_ls_structure_factor_coef Fsqd
_refine_ls_weighting_details 'w=1/[\s^2^(Fo^2^)+(0.0876P)^2^+0.4171P] where P=(Fo^2^+2Fc^2^)/3'
_refine_ls_weighting_scheme calc
_refine_ls_wR_factor_all 0.1604
_refine_ls_wR_factor_obs 0.1421
_reflns_number_observed 2139
_reflns_number_total 2752
_reflns_observed_criterion >2sigma(I)
_cod_data_source_file b303550f.txt
_cod_data_source_block Compound_5
_cod_depositor_comments
;
The following automatic conversions were performed:
'_symmetry_cell_setting' value 'Monoclinic' changed to 'monoclinic'
according to '/home/saulius/struct/CIF-dictionaries/cif_core.dic'
dictionary named 'cif_core.dic' version 2.4.1 from 2010-06-29.

Automatic conversion script
Id: cif_fix_enum 1527 2010-12-29 10:47:43Z saulius 

The following automatic conversions were performed:

'_refine_ls_weighting_scheme' value 'calc
w=1/[\s^2^(Fo^2^)+(0.0876P)^2^+0.4171P] where P=(Fo^2^+2Fc^2^)/3' was
changed to 'calc'. New tag '_refine_ls_weighting_details' was
created. The value of the new tag was set to
'w=1/[\s^2^(Fo^2^)+(0.0876P)^2^+0.4171P] where P=(Fo^2^+2Fc^2^)/3'.

Automatic conversion script
Id: cif_fix_values 3143 2015-03-26 13:38:13Z robertas 
;
_cod_original_sg_symbol_H-M P2(1)/m
_cod_original_formula_sum 'C39 H56 N2 O Mg'
_cod_database_code 7013011

loop_
_symmetry_equiv_pos_as_xyz
'x, y, z'
'-x, y+1/2, -z'
'-x, -y, -z'
'x, -y-1/2, z'

loop_
_atom_site_aniso_label
_atom_site_aniso_U_11
_atom_site_aniso_U_22
_atom_site_aniso_U_33
_atom_site_aniso_U_23
_atom_site_aniso_U_13
_atom_site_aniso_U_12
Mg 0.0247(5) 0.0447(6) 0.0276(5) 0.000 0.0127(4) 0.000
N1 0.0291(9) 0.0394(10) 0.0347(10) -0.0005(8) 0.0158(8) 0.0006(8)
C1 0.0241(10) 0.0452(13) 0.0332(11) -0.0021(9) 0.0121(9) 0.0014(9)
C2 0.030(2) 0.052(2) 0.032(2) 0.000 0.0172(13) 0.000
C3 0.0499(14) 0.0534(15) 0.0462(14) -0.0086(12) 0.0271(12) 0.0015(12)
C4 0.0434(13) 0.0401(12) 0.0413(13) -0.0031(10) 0.0259(11) -0.0010(10)
C5 0.057(2) 0.0432(14) 0.0509(15) 0.0009(11) 0.0262(13) 0.0031(12)
C6 0.088(2) 0.043(2) 0.072(2) 0.0064(14) 0.044(2) 0.005(2)
C7 0.093(3) 0.046(2) 0.102(3) 0.001(2) 0.067(2) -0.010(2)
C8 0.063(2) 0.056(2) 0.101(3) -0.015(2) 0.054(2) -0.016(2)
C9 0.0477(14) 0.0465(14) 0.069(2) -0.0118(13) 0.0371(14) -0.0079(12)
C10 0.053(2) 0.050(2) 0.071(2) 0.0083(14) 0.0100(14) 0.0118(13)
C11 0.102(4) 0.139(5) 0.074(3) -0.001(3) -0.010(2) 0.039(3)
C12 0.058(2) 0.066(2) 0.109(3) 0.013(2) 0.040(2) 0.014(2)
C13 0.0353(14) 0.056(2) 0.095(2) -0.013(2) 0.0265(15) -0.0074(12)
C14 0.046(2) 0.108(3) 0.104(3) -0.024(2) 0.035(2) 0.006(2)
C15 0.064(2) 0.115(3) 0.094(3) 0.030(3) 0.038(2) 0.021(2)
C16 0.0237(15) 0.058(2) 0.033(2) 0.000 0.0115(13) 0.000
C17 0.0346(12) 0.0542(15) 0.0458(14) 0.0080(12) 0.0173(11) 0.0049(11)
C18 0.0394(13) 0.077(2) 0.052(2) 0.0215(15) 0.0205(12) 0.0007(13)
C19 0.034(2) 0.104(4) 0.035(2) 0.000 0.0187(15) 0.000
O20 0.0220(13) 0.079(5) 0.037(2) 0.004(2) 0.0103(11) -0.0022(15)
C21 0.022(2) 0.081(14) 0.051(2) 0.002(3) 0.013(2) -0.002(3)
C22 0.032(2) 0.070(12) 0.057(2) -0.013(10) 0.021(2) -0.014(10)
C23 0.036(3) 0.101(4) 0.032(3) 0.015(3) 0.007(2) -0.001(3)
C24 0.044(3) 0.130(7) 0.043(3) -0.016(3) 0.012(3) -0.001(3)

loop_
_atom_site_label
_atom_site_type_symbol
_atom_site_fract_x
_atom_site_fract_y
_atom_site_fract_z
_atom_site_U_iso_or_equiv
_atom_site_thermal_displace_type
_atom_site_occupancy
_atom_site_calc_flag
_atom_site_refinement_flags
_atom_site_disorder_group
Mg Mg 0.48312(11) 0.7500 0.30348(10) 0.0315(3) Uani 1 d S .
N1 N 0.4770(2) 0.67338(10) 0.1678(2) 0.0333(4) Uani 1 d . .
C1 C 0.5129(2) 0.68537(12) 0.0584(2) 0.0338(5) Uani 1 d . .
C2 C 0.5389(4) 0.7500 0.0162(3) 0.0362(7) Uani 1 d S .
H2A H 0.5811(4) 0.7500 -0.0522(3) 0.043 Uiso 1 calc SR .
C3 C 0.5249(3) 0.62773(14) -0.0324(3) 0.0472(6) Uani 1 d . .
H3A H 0.6284(3) 0.60902(14) 0.0048(3) 0.071 Uiso 1 d R .
H3B H 0.5032(3) 0.64452(14) -0.1247(3) 0.071 Uiso 1 d R .
H3C H 0.4509(3) 0.59275(14) -0.0353(3) 0.071 Uiso 1 d R .
C4 C 0.4259(3) 0.60692(13) 0.1870(2) 0.0387(6) Uani 1 d . .
C5 C 0.5301(3) 0.55543(14) 0.2553(3) 0.0488(6) Uani 1 d . .
C6 C 0.4722(4) 0.4931(2) 0.2755(4) 0.0635(8) Uani 1 d . .
H6A H 0.5412(4) 0.4586(2) 0.3222(4) 0.076 Uiso 1 calc R .
C7 C 0.3155(5) 0.4811(2) 0.2283(4) 0.0712(10) Uani 1 d . .
H7A H 0.2784(5) 0.4383(2) 0.2406(4) 0.085 Uiso 1 calc R .
C8 C 0.2143(4) 0.5318(2) 0.1634(4) 0.0661(9) Uani 1 d . .
H8A H 0.1077(4) 0.5234(2) 0.1333(4) 0.079 Uiso 1 calc R .
C9 C 0.2647(3) 0.59533(14) 0.1406(3) 0.0498(7) Uani 1 d . .
C10 C 0.7037(4) 0.5655(2) 0.3076(4) 0.0618(8) Uani 1 d . .
H10A H 0.7234(4) 0.6114(2) 0.2798(4) 0.074 Uiso 1 calc R .
C11 C 0.7751(6) 0.5618(3) 0.4640(5) 0.117(2) Uani 1 d . .
H11A H 0.8858(6) 0.5683(3) 0.4948(5) 0.176 Uiso 1 calc R .
H11B H 0.7541(6) 0.5178(3) 0.4941(5) 0.176 Uiso 1 calc R .
H11C H 0.7311(6) 0.5969(3) 0.5028(5) 0.176 Uiso 1 calc R .
C12 C 0.7824(4) 0.5145(2) 0.2459(5) 0.0757(10) Uani 1 d . .
H12A H 0.8927(4) 0.5228(2) 0.2822(5) 0.113 Uiso 1 calc R .
H12B H 0.7417(4) 0.5193(2) 0.1465(5) 0.113 Uiso 1 calc R .
H12C H 0.7627(4) 0.4689(2) 0.2698(5) 0.113 Uiso 1 calc R .
C13 C 0.1499(3) 0.6495(2) 0.0665(4) 0.0614(8) Uani 1 d . .
H13A H 0.1996(3) 0.6940(2) 0.0982(4) 0.074 Uiso 1 calc R .
C14 C 0.0027(4) 0.6471(2) 0.0977(5) 0.0839(12) Uani 1 d . .
H14A H -0.0667(4) 0.6829(2) 0.0475(5) 0.126 Uiso 1 calc R .
H14B H 0.0289(4) 0.6532(2) 0.1957(5) 0.126 Uiso 1 calc R .
H14C H -0.0473(4) 0.6035(2) 0.0696(5) 0.126 Uiso 1 calc R .
C15 C 0.1087(5) 0.6456(3) -0.0875(4) 0.0886(13) Uani 1 d . .
H15A H 0.0349(5) 0.6809(3) -0.1328(4) 0.133 Uiso 1 calc R .
H15B H 0.0637(5) 0.6017(3) -0.1210(4) 0.133 Uiso 1 calc R .
H15C H 0.2011(5) 0.6517(3) -0.1073(4) 0.133 Uiso 1 calc R .
C16 C 0.3381(3) 0.7500 0.4199(3) 0.0380(8) Uani 1 d S .
C17 C 0.3052(3) 0.69050(15) 0.4763(3) 0.0443(6) Uani 1 d . .
H17A H 0.3195(3) 0.64874(15) 0.4397(3) 0.053 Uiso 1 calc R .
C18 C 0.2526(3) 0.6902(2) 0.5837(3) 0.0553(8) Uani 1 d . .
H18A H 0.2324(3) 0.6488(2) 0.6180(3) 0.066 Uiso 1 calc R .
C19 C 0.2300(4) 0.7500 0.6402(4) 0.0558(11) Uani 1 d S .
H19A H 0.1995(4) 0.7500 0.7160(4) 0.067 Uiso 1 calc SR .
O20 O 0.6960(3) 0.7334(2) 0.4697(3) 0.046(2) Uani 0.50 d P -1
C21 C 0.8528(5) 0.7385(10) 0.4767(5) 0.052(5) Uani 0.50 d P -1
H21A H 0.9099(5) 0.6979(10) 0.5218(5) 0.062 Uiso 0.50 calc PR -1
H21B H 0.9025(5) 0.7777(10) 0.5335(5) 0.062 Uiso 0.50 calc PR -1
C22 C 0.8619(5) 0.7457(27) 0.3406(5) 0.052(4) Uani 0.50 d P -1
H22A H 0.9692(5) 0.7488(27) 0.3510(5) 0.077 Uiso 1 calc SR -1
H22B H 0.8076(5) 0.7863(27) 0.2963(5) 0.077 Uiso 0.50 calc PR -1
H22C H 0.8149(5) 0.7065(27) 0.2845(5) 0.077 Uiso 0.50 calc PR -1
C23 C 0.6963(6) 0.7174(4) 0.6043(6) 0.057(2) Uani 0.50 d P -1
H23A H 0.7826(6) 0.6867(4) 0.6512(6) 0.069 Uiso 0.50 calc PR -1
H23B H 0.6006(6) 0.6935(4) 0.5932(6) 0.069 Uiso 0.50 calc PR -1
C24 C 0.7101(7) 0.7778(4) 0.6918(8) 0.073(2) Uani 0.50 d P -1
H24A H 0.7097(7) 0.7639(4) 0.7803(8) 0.110 Uiso 0.50 calc PR -1
H24B H 0.6237(7) 0.8080(4) 0.6471(8) 0.110 Uiso 0.50 calc PR -1
H24C H 0.8058(7) 0.8012(4) 0.7051(8) 0.110 Uiso 0.50 calc PR -1

loop_
_atom_type_symbol
_atom_type_description
_atom_type_scat_dispersion_real
_atom_type_scat_dispersion_imag
_atom_type_scat_source
C C 0.0181 0.0091 'International Tables Vol C Tables 4.2.6.8 and 6.1.1.4'
H H 0.0000 0.0000 'International Tables Vol C Tables 4.2.6.8 and 6.1.1.4'
N N 0.0311 0.0180 'International Tables Vol C Tables 4.2.6.8 and 6.1.1.4'
O O 0.0492 0.0322 'International Tables Vol C Tables 4.2.6.8 and 6.1.1.4'
Mg Mg 0.1719 0.1771 'International Tables Vol C Tables 4.2.6.8 and 6.1.1.4'

loop_
_geom_angle_atom_site_label_1
_geom_angle_atom_site_label_2
_geom_angle_atom_site_label_3
_geom_angle
_geom_angle_site_symmetry_1
_geom_angle_site_symmetry_3
_geom_angle_publ_flag
N1 Mg N1 94.36(12) . 4_575 ?
N1 Mg O20 103.13(12) . . ?
N1 Mg O20 116.97(12) 4_575 . ?
N1 Mg O20 116.97(12) . 4_575 ?
N1 Mg O20 103.13(12) 4_575 4_575 ?
O20 Mg O20 17.8(2) . 4_575 ?
N1 Mg C16 122.32(7) . . ?
N1 Mg C16 122.32(7) 4_575 . ?
O20 Mg C16 97.59(12) . . ?
O20 Mg C16 97.59(12) 4_575 . ?
C1 N1 C4 119.2(2) . . ?
C1 N1 Mg 120.9(2) . . ?
C4 N1 Mg 119.82(14) . . ?
N1 C1 C2 124.3(2) . . ?
N1 C1 C3 120.6(2) . . ?
C2 C1 C3 115.0(2) . . ?
C1 C2 C1 131.2(3) 4_575 . ?
C5 C4 C9 120.2(2) . . ?
C5 C4 N1 122.0(2) . . ?
C9 C4 N1 117.8(2) . . ?
C6 C5 C4 118.8(3) . . ?
C6 C5 C10 119.0(3) . . ?
C4 C5 C10 122.2(2) . . ?
C7 C6 C5 121.3(3) . . ?
C8 C7 C6 119.6(3) . . ?
C7 C8 C9 121.9(3) . . ?
C8 C9 C4 118.1(3) . . ?
C8 C9 C13 120.4(3) . . ?
C4 C9 C13 121.4(2) . . ?
C5 C10 C11 111.0(4) . . ?
C5 C10 C12 112.4(3) . . ?
C11 C10 C12 109.8(3) . . ?
C9 C13 C15 111.0(3) . . ?
C9 C13 C14 113.0(3) . . ?
C15 C13 C14 109.8(3) . . ?
C17 C16 C17 114.0(3) . 4_575 ?
C17 C16 Mg 121.9(2) . . ?
C17 C16 Mg 121.9(2) 4_575 . ?
C18 C17 C16 123.2(3) . . ?
C19 C18 C17 120.4(3) . . ?
C18 C19 C18 118.7(3) 4_575 . ?
C21 O20 C23 109.7(4) . . ?
C21 O20 Mg 130.8(4) . . ?
C23 O20 Mg 119.5(3) . . ?
O20 C21 C22 112.7(4) . . ?
O20 C23 C24 113.3(5) . . ?

loop_
_geom_bond_atom_site_label_1
_geom_bond_atom_site_label_2
_geom_bond_distance
_geom_bond_site_symmetry_2
_geom_bond_publ_flag
Mg N1 2.063(2) . ?
Mg N1 2.063(2) 4_575 ?
Mg O20 2.120(3) . ?
Mg O20 2.120(3) 4_575 ?
Mg C16 2.139(3) . ?
N1 C1 1.332(3) . ?
N1 C4 1.437(3) . ?
C1 C2 1.401(3) . ?
C1 C3 1.515(3) . ?
C2 C1 1.401(3) 4_575 ?
C4 C5 1.404(4) . ?
C4 C9 1.418(4) . ?
C5 C6 1.393(4) . ?
C5 C10 1.518(4) . ?
C6 C7 1.379(5) . ?
C7 C8 1.370(5) . ?
C8 C9 1.392(4) . ?
C9 C13 1.508(5) . ?
C10 C11 1.522(5) . ?
C10 C12 1.527(5) . ?
C13 C15 1.514(5) . ?
C13 C14 1.531(4) . ?
C16 C17 1.401(3) . ?
C16 C17 1.401(3) 4_575 ?
C17 C18 1.389(4) . ?
C18 C19 1.372(4) . ?
C19 C18 1.372(4) 4_575 ?
O20 C21 1.444(5) . ?
O20 C23 1.445(7) . ?
C21 C22 1.469(9) . ?
C23 C24 1.481(9) . ?
